data_4306320
loop_
_publ_author_name
'Stefano Stagni'
'Silvia Colella'
'Antonio Palazzi'
'Giovanni Valenti'
'Stefano Zacchini'
'Francesco Paolucci'
'Massimo Marcaccio'
'Rodrigo Q. Albuquerque'
'Luisa De Cola'

_publ_contact_author_address
;Dipartimento di Chimica Fisica e Inorganica
Viale Risorgimento 4
40136 
Bologna
Italy
;
_publ_contact_author_email stefano.stagni@unibo.it
_publ_contact_author_fax '+39 0512093690'
_publ_contact_author_name 'Stefano Stagni'
_publ_contact_author_phone '+39 0516446496'
_publ_section_title
;
Essential Role of the Ancillary Ligand in the Color Tuning of Iridium
Tetrazolate Complexes
;
_journal_name_full 'Inorganic Chemistry'
_journal_page_first 10509
_journal_page_last 10521
_journal_paper_doi 10.1021/ic801157k
_journal_volume 47
_journal_year 2008
_chemical_formula_sum 'C28 H19 Br Ir N7'
_chemical_formula_weight 725.61
_chemical_name_systematic
; 
 ? 
;
_space_group_IT_number 14
_symmetry_cell_setting monoclinic
_symmetry_space_group_name_Hall '-P 2ybc'
_symmetry_space_group_name_H-M 'P 1 21/c 1'
_atom_sites_solution_hydrogens geom
_atom_sites_solution_primary direct
_atom_sites_solution_secondary difmap
_audit_creation_method SHELXL-97
_cell_angle_alpha 90.00
_cell_angle_beta 114.74(3)
_cell_angle_gamma 90.00
_cell_formula_units_Z 4
_cell_length_a 16.631(3)
_cell_length_b 9.1592(18)
_cell_length_c 18.092(4)
_cell_measurement_temperature 293(2)
_cell_volume 2502.9(11)
_computing_structure_refinement 'SHELXL-97 (Sheldrick, 1997)'
_computing_structure_solution 'SHELXS-97 (Sheldrick, 1990)'
_diffrn_ambient_temperature 293(2)
_diffrn_measured_fraction_theta_full 0.998
_diffrn_measured_fraction_theta_max 0.998
_diffrn_radiation_monochromator graphite
_diffrn_radiation_source 'fine-focus sealed tube'
_diffrn_radiation_type MoK\a
_diffrn_radiation_wavelength 0.71073
_diffrn_reflns_av_R_equivalents 0.0457
_diffrn_reflns_av_sigmaI/netI 0.0381
_diffrn_reflns_limit_h_max 19
_diffrn_reflns_limit_h_min -19
_diffrn_reflns_limit_k_max 10
_diffrn_reflns_limit_k_min -10
_diffrn_reflns_limit_l_max 21
_diffrn_reflns_limit_l_min -21
_diffrn_reflns_number 23545
_diffrn_reflns_theta_full 25.03
_diffrn_reflns_theta_max 25.03
_diffrn_reflns_theta_min 1.24
_exptl_absorpt_coefficient_mu 6.963
_exptl_absorpt_correction_T_max 0.4423
_exptl_absorpt_correction_T_min 0.3096
_exptl_absorpt_correction_type empirical
_exptl_crystal_colour pale-yellow
_exptl_crystal_density_diffrn 1.926
_exptl_crystal_density_method 'not measured'
_exptl_crystal_description plate
_exptl_crystal_F_000 1392
_exptl_crystal_size_max 0.22
_exptl_crystal_size_mid 0.21
_exptl_crystal_size_min 0.14
_refine_diff_density_max 3.710
_refine_diff_density_min -2.210
_refine_diff_density_rms 0.256
_refine_ls_extinction_method none
_refine_ls_goodness_of_fit_ref 1.103
_refine_ls_hydrogen_treatment constr
_refine_ls_matrix_type full
_refine_ls_number_parameters 335
_refine_ls_number_reflns 4425
_refine_ls_number_restraints 163
_refine_ls_restrained_S_all 1.223
_refine_ls_R_factor_all 0.0780
_refine_ls_R_factor_gt 0.0673
_refine_ls_shift/su_max 0.000
_refine_ls_shift/su_mean 0.000
_refine_ls_structure_factor_coef Fsqd
_refine_ls_weighting_details 'calc w=1/[\s^2^(Fo^2^)+(0.0916P)^2^+94.7325P] where P=(Fo^2^+2Fc^2^)/3'
_refine_ls_weighting_scheme calc
_refine_ls_wR_factor_gt 0.2047
_refine_ls_wR_factor_ref 0.2179
_reflns_number_gt 3882
_reflns_number_total 4425
_reflns_threshold_expression >2sigma(I)
_cod_data_source_file ic801157k_si_002_4.cif
_cod_data_source_block IrBrPyTz
_cod_depositor_comments
;
The following automatic conversions were performed:
'_symmetry_cell_setting' value 'Monoclinic' changed to 'monoclinic'
according to '/home/saulius/struct/CIF-dictionaries/cif_core.dic'
dictionary named 'cif_core.dic' version 2.4.1 from 2010-06-29.

Automatic conversion script
Id: cif_fix_enum 1527 2010-12-29 10:47:43Z saulius 
;
_cod_original_cell_volume 2503.0(9)
_cod_database_code 4306320

loop_
_symmetry_equiv_pos_as_xyz
'x, y, z'
'-x, y+1/2, -z+1/2'
'-x, -y, -z'
'x, -y-1/2, z-1/2'

loop_
_atom_site_label
_atom_site_type_symbol
_atom_site_fract_x
_atom_site_fract_y
_atom_site_fract_z
_atom_site_U_iso_or_equiv
_atom_site_adp_type
_atom_site_occupancy
_atom_site_symmetry_multiplicity
_atom_site_calc_flag
_atom_site_refinement_flags
_atom_site_disorder_assembly
_atom_site_disorder_group
Ir1 Ir 0.22953(5) 0.50820(7) 0.27024(4) 0.0323(3) Uani 1 1 d . . .
N1 N 0.1119(10) 0.5536(18) 0.2866(9) 0.037(3) Uani 1 1 d . . .
N2 N 0.0913(11) 0.6064(19) 0.3457(10) 0.045(4) Uani 1 1 d . . .
N3 N 0.0060(12) 0.588(2) 0.3215(12) 0.054(4) Uani 1 1 d . . .
N4 N -0.0286(12) 0.5188(18) 0.2480(12) 0.047(4) Uani 1 1 d . . .
C1 C 0.0384(13) 0.4994(18) 0.2291(12) 0.037(4) Uani 1 1 d U . .
C2 C 0.0418(11) 0.433(2) 0.1582(11) 0.036(3) Uani 1 1 d U . .
C3 C -0.0333(13) 0.386(2) 0.0904(11) 0.043(4) Uani 1 1 d U . .
H3 H -0.0897 0.3981 0.0885 0.052 Uiso 1 1 calc R . .
C4 C -0.0220(13) 0.322(2) 0.0276(12) 0.047(4) Uani 1 1 d U . .
H4 H -0.0711 0.2938 -0.0188 0.057 Uiso 1 1 calc R . .
Br1 Br 0.07915(18) 0.2020(3) -0.05009(14) 0.0700(8) Uani 1 1 d . . .
C5 C 0.0605(13) 0.300(2) 0.0325(12) 0.045(4) Uani 1 1 d U . .
C6 C 0.1339(13) 0.349(2) 0.1019(11) 0.039(4) Uani 1 1 d U . .
H6 H 0.1908 0.3363 0.1053 0.047 Uiso 1 1 calc R . .
N5 N 0.1225(10) 0.4134(16) 0.1624(8) 0.033(3) Uani 1 1 d . . .
N6 N 0.2240(10) 0.6899(17) 0.2038(8) 0.035(3) Uani 1 1 d . . .
C7 C 0.1695(15) 0.803(2) 0.1928(13) 0.048(4) Uani 1 1 d U . .
H7 H 0.1299 0.7997 0.2169 0.058 Uiso 1 1 calc R . .
C8 C 0.1689(16) 0.923(3) 0.1484(15) 0.057(4) Uani 1 1 d U . .
H8 H 0.1301 0.9995 0.1434 0.068 Uiso 1 1 calc R . .
C9 C 0.2254(18) 0.932(3) 0.1109(16) 0.066(5) Uani 1 1 d U . .
H9 H 0.2253 1.0127 0.0796 0.079 Uiso 1 1 calc R . .
C10 C 0.2834(16) 0.815(3) 0.1215(15) 0.060(4) Uani 1 1 d U . .
H10 H 0.3228 0.8168 0.0972 0.072 Uiso 1 1 calc R . .
C11 C 0.2821(13) 0.697(2) 0.1675(12) 0.045(4) Uani 1 1 d U . .
C12 C 0.3394(13) 0.568(2) 0.1856(12) 0.044(3) Uani 1 1 d U . .
C13 C 0.4017(14) 0.551(3) 0.1538(13) 0.050(4) Uani 1 1 d U . .
H13 H 0.4085 0.6232 0.1207 0.060 Uiso 1 1 calc R . .
C14 C 0.4540(14) 0.426(3) 0.1717(14) 0.055(4) Uani 1 1 d U . .
H14 H 0.4980 0.4153 0.1532 0.066 Uiso 1 1 calc R . .
C15 C 0.4385(14) 0.318(3) 0.2181(13) 0.055(4) Uani 1 1 d U . .
H15 H 0.4716 0.2329 0.2283 0.066 Uiso 1 1 calc R . .
C16 C 0.3762(13) 0.332(3) 0.2500(12) 0.047(4) Uani 1 1 d U . .
H16 H 0.3677 0.2566 0.2806 0.057 Uiso 1 1 calc R . .
C17 C 0.3248(12) 0.464(2) 0.2346(11) 0.039(3) Uani 1 1 d U . .
N7 N 0.2514(10) 0.3309(18) 0.3452(9) 0.039(4) Uani 1 1 d . . .
C18 C 0.2162(14) 0.201(2) 0.3227(13) 0.050(4) Uani 1 1 d U . .
H18 H 0.1774 0.1877 0.2684 0.060 Uiso 1 1 calc R . .
C19 C 0.2332(15) 0.082(3) 0.3752(14) 0.057(4) Uani 1 1 d U . .
H19 H 0.2057 -0.0080 0.3571 0.068 Uiso 1 1 calc R . .
C20 C 0.2897(16) 0.101(3) 0.4512(14) 0.061(4) Uani 1 1 d U . .
H20 H 0.3027 0.0243 0.4879 0.073 Uiso 1 1 calc R . .
C21 C 0.3311(15) 0.238(3) 0.4780(13) 0.057(4) Uani 1 1 d U . .
H21 H 0.3717 0.2514 0.5317 0.069 Uiso 1 1 calc R . .
C22 C 0.3105(12) 0.350(2) 0.4238(11) 0.043(4) Uani 1 1 d U . .
C23 C 0.3523(13) 0.497(2) 0.4445(13) 0.046(4) Uani 1 1 d U . .
C24 C 0.4123(13) 0.538(3) 0.5161(13) 0.052(4) Uani 1 1 d U . .
H24 H 0.4299 0.4747 0.5601 0.062 Uiso 1 1 calc R . .
C25 C 0.4489(14) 0.675(3) 0.5260(14) 0.057(4) Uani 1 1 d U . .
H25 H 0.4917 0.7037 0.5764 0.069 Uiso 1 1 calc R . .
C26 C 0.4228(14) 0.769(3) 0.4624(14) 0.057(4) Uani 1 1 d U . .
H26 H 0.4490 0.8611 0.4702 0.069 Uiso 1 1 calc R . .
C27 C 0.3573(13) 0.733(3) 0.3849(13) 0.052(4) Uani 1 1 d U . .
H27 H 0.3393 0.7996 0.3424 0.062 Uiso 1 1 calc R . .
C28 C 0.3195(12) 0.591(2) 0.3734(11) 0.043(4) Uani 1 1 d U . .

loop_
_atom_site_aniso_label
_atom_site_aniso_U_11
_atom_site_aniso_U_22
_atom_site_aniso_U_33
_atom_site_aniso_U_23
_atom_site_aniso_U_13
_atom_site_aniso_U_12
Ir1 0.0269(4) 0.0391(4) 0.0281(4) -0.0021(3) 0.0089(3) -0.0001(3)
N1 0.039(8) 0.039(8) 0.033(8) 0.006(7) 0.015(7) 0.007(7)
N2 0.050(10) 0.050(10) 0.047(9) -0.003(8) 0.030(8) 0.002(8)
N3 0.047(10) 0.059(11) 0.066(12) -0.003(10) 0.033(9) 0.004(9)
N4 0.043(10) 0.046(10) 0.059(11) -0.002(8) 0.028(9) 0.001(7)
C1 0.031(8) 0.037(8) 0.034(8) 0.004(6) 0.006(7) 0.003(6)
C2 0.028(6) 0.039(7) 0.034(7) 0.006(6) 0.007(6) -0.004(6)
C3 0.035(7) 0.043(7) 0.039(7) 0.002(6) 0.004(6) -0.005(6)
C4 0.039(7) 0.045(7) 0.040(7) -0.005(6) -0.001(6) -0.003(6)
Br1 0.0635(15) 0.0889(19) 0.0450(12) -0.0256(12) 0.0105(11) 0.0092(13)
C5 0.042(7) 0.038(7) 0.038(7) -0.005(6) 0.001(6) -0.002(6)
C6 0.041(8) 0.034(8) 0.032(8) -0.006(6) 0.007(7) 0.001(7)
N5 0.036(8) 0.033(8) 0.028(7) 0.007(6) 0.009(6) 0.002(6)
N6 0.031(8) 0.043(8) 0.030(7) -0.004(6) 0.010(6) -0.006(7)
C7 0.052(9) 0.040(8) 0.052(9) -0.006(8) 0.020(8) -0.002(8)
C8 0.059(9) 0.044(8) 0.065(9) 0.006(7) 0.024(7) 0.000(7)
C9 0.063(9) 0.056(8) 0.074(9) 0.011(8) 0.025(8) 0.003(8)
C10 0.056(8) 0.058(8) 0.068(9) 0.010(7) 0.027(7) 0.002(7)
C11 0.042(7) 0.053(8) 0.046(7) 0.007(7) 0.024(6) -0.001(6)
C12 0.035(6) 0.055(7) 0.043(6) -0.003(6) 0.017(5) 0.006(6)
C13 0.037(7) 0.066(8) 0.047(7) -0.001(7) 0.017(6) 0.000(7)
C14 0.040(7) 0.075(9) 0.050(8) -0.005(7) 0.018(6) 0.009(7)
C15 0.041(7) 0.071(9) 0.051(8) -0.001(7) 0.016(7) 0.017(7)
C16 0.039(7) 0.060(8) 0.042(7) -0.005(7) 0.016(6) 0.014(7)
C17 0.029(7) 0.050(7) 0.035(7) -0.007(6) 0.013(6) 0.005(6)
N7 0.035(8) 0.050(9) 0.033(8) 0.000(7) 0.014(7) 0.004(7)
C18 0.047(9) 0.054(10) 0.043(9) 0.006(8) 0.012(8) 0.002(8)
C19 0.051(8) 0.058(9) 0.053(8) 0.008(7) 0.014(7) 0.007(7)
C20 0.054(8) 0.063(9) 0.053(8) 0.016(7) 0.009(7) 0.012(7)
C21 0.045(8) 0.070(9) 0.043(8) 0.007(7) 0.005(7) 0.009(7)
C22 0.026(6) 0.066(8) 0.035(7) -0.001(6) 0.011(6) 0.003(6)
C23 0.021(6) 0.069(8) 0.035(6) -0.005(6) -0.001(5) 0.005(6)
C24 0.032(7) 0.077(9) 0.041(7) -0.011(7) 0.009(6) 0.008(7)
C25 0.034(7) 0.079(9) 0.049(8) -0.019(7) 0.009(7) 0.003(7)
C26 0.039(7) 0.076(9) 0.052(8) -0.020(7) 0.014(7) -0.005(7)
C27 0.036(7) 0.068(9) 0.047(7) -0.015(7) 0.013(6) -0.006(7)
C28 0.025(6) 0.066(8) 0.037(7) -0.012(7) 0.012(6) 0.000(6)

loop_
_atom_type_symbol
_atom_type_description
_atom_type_scat_dispersion_real
_atom_type_scat_dispersion_imag
_atom_type_scat_source
C C 0.0033 0.0016 'International Tables Vol C Tables 4.2.6.8 and 6.1.1.4'
H H 0.0000 0.0000 'International Tables Vol C Tables 4.2.6.8 and 6.1.1.4'
N N 0.0061 0.0033 'International Tables Vol C Tables 4.2.6.8 and 6.1.1.4'
Br Br -0.2901 2.4595 'International Tables Vol C Tables 4.2.6.8 and 6.1.1.4'
Ir Ir -1.4442 7.9887 'International Tables Vol C Tables 4.2.6.8 and 6.1.1.4'

loop_
_geom_angle_atom_site_label_1
_geom_angle_atom_site_label_2
_geom_angle_atom_site_label_3
_geom_angle
_geom_angle_site_symmetry_1
_geom_angle_site_symmetry_3
_geom_angle_publ_flag
C17 Ir1 C28 89.7(7) . . ?
C17 Ir1 N6 79.7(7) . . ?
C28 Ir1 N6 94.1(8) . . ?
C17 Ir1 N7 96.2(7) . . ?
C28 Ir1 N7 80.1(8) . . ?
N6 Ir1 N7 172.9(6) . . ?
C17 Ir1 N1 170.0(7) . . ?
C28 Ir1 N1 99.7(7) . . ?
N6 Ir1 N1 96.0(6) . . ?
N7 Ir1 N1 89.0(6) . . ?
C17 Ir1 N5 95.2(7) . . ?
C28 Ir1 N5 174.8(7) . . ?
N6 Ir1 N5 88.8(5) . . ?
N7 Ir1 N5 97.4(6) . . ?
N1 Ir1 N5 75.6(6) . . ?
C1 N1 N2 107.5(16) . . ?
C1 N1 Ir1 114.6(13) . . ?
N2 N1 Ir1 137.2(13) . . ?
N3 N2 N1 106.8(16) . . ?
N2 N3 N4 110.0(16) . . ?
C1 N4 N3 105.0(17) . . ?
N4 C1 N1 110.6(18) . . ?
N4 C1 C2 130.1(18) . . ?
N1 C1 C2 119.2(18) . . ?
N5 C2 C3 121.4(18) . . ?
N5 C2 C1 114.9(16) . . ?
C3 C2 C1 123.7(18) . . ?
C4 C3 C2 118.6(19) . . ?
C4 C3 H3 120.7 . . ?
C2 C3 H3 120.7 . . ?
C5 C4 C3 120.1(18) . . ?
C5 C4 H4 119.9 . . ?
C3 C4 H4 119.9 . . ?
C4 C5 C6 119.0(19) . . ?
C4 C5 Br1 121.5(14) . . ?
C6 C5 Br1 119.5(16) . . ?
N5 C6 C5 120.6(19) . . ?
N5 C6 H6 119.7 . . ?
C5 C6 H6 119.7 . . ?
C2 N5 C6 120.3(16) . . ?
C2 N5 Ir1 115.1(12) . . ?
C6 N5 Ir1 124.5(13) . . ?
C7 N6 C11 117.3(17) . . ?
C7 N6 Ir1 125.7(14) . . ?
C11 N6 Ir1 117.1(13) . . ?
N6 C7 C8 124(2) . . ?
N6 C7 H7 118.2 . . ?
C8 C7 H7 118.2 . . ?
C7 C8 C9 120(2) . . ?
C7 C8 H8 119.9 . . ?
C9 C8 H8 119.9 . . ?
C8 C9 C10 117(2) . . ?
C8 C9 H9 121.3 . . ?
C10 C9 H9 121.3 . . ?
C11 C10 C9 120(2) . . ?
C11 C10 H10 119.9 . . ?
C9 C10 H10 119.9 . . ?
C10 C11 N6 121(2) . . ?
C10 C11 C12 127(2) . . ?
N6 C11 C12 111.9(17) . . ?
C13 C12 C17 123(2) . . ?
C13 C12 C11 122(2) . . ?
C17 C12 C11 115.1(17) . . ?
C12 C13 C14 120(2) . . ?
C12 C13 H13 120.1 . . ?
C14 C13 H13 120.1 . . ?
C15 C14 C13 118(2) . . ?
C15 C14 H14 121.0 . . ?
C13 C14 H14 121.0 . . ?
C16 C15 C14 123(2) . . ?
C16 C15 H15 118.3 . . ?
C14 C15 H15 118.3 . . ?
C15 C16 C17 119(2) . . ?
C15 C16 H16 120.6 . . ?
C17 C16 H16 120.6 . . ?
C12 C17 C16 116.8(18) . . ?
C12 C17 Ir1 116.2(14) . . ?
C16 C17 Ir1 126.9(16) . . ?
C18 N7 C22 118.3(18) . . ?
C18 N7 Ir1 125.5(13) . . ?
C22 N7 Ir1 116.1(14) . . ?
N7 C18 C19 124(2) . . ?
N7 C18 H18 117.9 . . ?
C19 C18 H18 117.9 . . ?
C20 C19 C18 117(2) . . ?
C20 C19 H19 121.4 . . ?
C18 C19 H19 121.4 . . ?
C19 C20 C21 121(2) . . ?
C19 C20 H20 119.6 . . ?
C21 C20 H20 119.6 . . ?
C22 C21 C20 119(2) . . ?
C22 C21 H21 120.6 . . ?
C20 C21 H21 120.6 . . ?
C21 C22 N7 121(2) . . ?
C21 C22 C23 123.4(19) . . ?
N7 C22 C23 115.9(18) . . ?
C24 C23 C28 123(2) . . ?
C24 C23 C22 126(2) . . ?
C28 C23 C22 110.6(17) . . ?
C23 C24 C25 120(2) . . ?
C23 C24 H24 119.9 . . ?
C25 C24 H24 119.9 . . ?
C26 C25 C24 120(2) . . ?
C26 C25 H25 119.9 . . ?
C24 C25 H25 119.9 . . ?
C25 C26 C27 122(2) . . ?
C25 C26 H26 118.9 . . ?
C27 C26 H26 118.9 . . ?
C26 C27 C28 118(2) . . ?
C26 C27 H27 120.8 . . ?
C28 C27 H27 120.8 . . ?
C27 C28 C23 115.7(18) . . ?
C27 C28 Ir1 127.0(16) . . ?
C23 C28 Ir1 117.3(15) . . ?

loop_
_geom_bond_atom_site_label_1
_geom_bond_atom_site_label_2
_geom_bond_distance
_geom_bond_site_symmetry_2
_geom_bond_publ_flag
Ir1 C17 1.987(19) . ?
Ir1 C28 1.991(19) . ?
Ir1 N6 2.033(15) . ?
Ir1 N7 2.048(16) . ?
Ir1 N1 2.137(15) . ?
Ir1 N5 2.196(14) . ?
N1 C1 1.33(2) . ?
N1 N2 1.34(2) . ?
N2 N3 1.31(2) . ?
N3 N4 1.36(3) . ?
N4 C1 1.31(3) . ?
C1 C2 1.44(3) . ?
C2 N5 1.32(2) . ?
C2 C3 1.40(2) . ?
C3 C4 1.36(3) . ?
C3 H3 0.9300 . ?
C4 C5 1.35(3) . ?
C4 H4 0.9300 . ?
Br1 C5 1.87(2) . ?
C5 C6 1.41(3) . ?
C6 N5 1.32(2) . ?
C6 H6 0.9300 . ?
N6 C7 1.34(3) . ?
N6 C11 1.38(2) . ?
C7 C8 1.36(3) . ?
C7 H7 0.9300 . ?
C8 C9 1.37(4) . ?
C8 H8 0.9300 . ?
C9 C10 1.40(3) . ?
C9 H9 0.9300 . ?
C10 C11 1.36(3) . ?
C10 H10 0.9300 . ?
C11 C12 1.47(3) . ?
C12 C13 1.39(3) . ?
C12 C17 1.39(3) . ?
C13 C14 1.39(3) . ?
C13 H13 0.9300 . ?
C14 C15 1.39(3) . ?
C14 H14 0.9300 . ?
C15 C16 1.39(3) . ?
C15 H15 0.9300 . ?
C16 C17 1.44(3) . ?
C16 H16 0.9300 . ?
N7 C18 1.31(3) . ?
N7 C22 1.36(2) . ?
C18 C19 1.40(3) . ?
C18 H18 0.9300 . ?
C19 C20 1.31(3) . ?
C19 H19 0.9300 . ?
C20 C21 1.41(4) . ?
C20 H20 0.9300 . ?
C21 C22 1.36(3) . ?
C21 H21 0.9300 . ?
C22 C23 1.49(3) . ?
C23 C24 1.32(3) . ?
C23 C28 1.45(3) . ?
C24 C25 1.37(4) . ?
C24 H24 0.9300 . ?
C25 C26 1.35(4) . ?
C25 H25 0.9300 . ?
C26 C27 1.41(3) . ?
C26 H26 0.9300 . ?
C27 C28 1.41(3) . ?
C27 H27 0.9300 . ?

loop_
_geom_torsion_atom_site_label_1
_geom_torsion_atom_site_label_2
_geom_torsion_atom_site_label_3
_geom_torsion_atom_site_label_4
_geom_torsion
_geom_torsion_site_symmetry_1
_geom_torsion_site_symmetry_2
_geom_torsion_site_symmetry_3
_geom_torsion_site_symmetry_4
_geom_torsion_publ_flag
C17 Ir1 N1 C1 26(5) . . . . ?
C28 Ir1 N1 C1 -174.8(14) . . . . ?
N6 Ir1 N1 C1 90.0(13) . . . . ?
N7 Ir1 N1 C1 -95.0(13) . . . . ?
N5 Ir1 N1 C1 2.9(12) . . . . ?
C17 Ir1 N1 N2 -166(4) . . . . ?
C28 Ir1 N1 N2 -6(2) . . . . ?
N6 Ir1 N1 N2 -101.7(19) . . . . ?
N7 Ir1 N1 N2 73.3(19) . . . . ?
N5 Ir1 N1 N2 171.2(19) . . . . ?
C1 N1 N2 N3 -2(2) . . . . ?
Ir1 N1 N2 N3 -171.2(15) . . . . ?
N1 N2 N3 N4 2(2) . . . . ?
N2 N3 N4 C1 -1(2) . . . . ?
N3 N4 C1 N1 0(2) . . . . ?
N3 N4 C1 C2 -179.6(19) . . . . ?
N2 N1 C1 N4 2(2) . . . . ?
Ir1 N1 C1 N4 173.4(12) . . . . ?
N2 N1 C1 C2 -179.0(16) . . . . ?
Ir1 N1 C1 C2 -7(2) . . . . ?
N4 C1 C2 N5 -171.7(19) . . . . ?
N1 C1 C2 N5 9(2) . . . . ?
N4 C1 C2 C3 6(3) . . . . ?
N1 C1 C2 C3 -173.2(18) . . . . ?
N5 C2 C3 C4 -1(3) . . . . ?
C1 C2 C3 C4 -178.9(18) . . . . ?
C2 C3 C4 C5 3(3) . . . . ?
C3 C4 C5 C6 -3(3) . . . . ?
C3 C4 C5 Br1 176.3(16) . . . . ?
C4 C5 C6 N5 2(3) . . . . ?
Br1 C5 C6 N5 -177.5(14) . . . . ?
C3 C2 N5 C6 0(3) . . . . ?
C1 C2 N5 C6 177.9(16) . . . . ?
C3 C2 N5 Ir1 176.1(14) . . . . ?
C1 C2 N5 Ir1 -6.1(19) . . . . ?
C5 C6 N5 C2 0(3) . . . . ?
C5 C6 N5 Ir1 -175.9(13) . . . . ?
C17 Ir1 N5 C2 -174.1(13) . . . . ?
C28 Ir1 N5 C2 29(9) . . . . ?
N6 Ir1 N5 C2 -94.6(13) . . . . ?
N7 Ir1 N5 C2 89.0(13) . . . . ?
N1 Ir1 N5 C2 2.0(12) . . . . ?
C17 Ir1 N5 C6 1.7(15) . . . . ?
C28 Ir1 N5 C6 -156(8) . . . . ?
N6 Ir1 N5 C6 81.3(15) . . . . ?
N7 Ir1 N5 C6 -95.2(14) . . . . ?
N1 Ir1 N5 C6 177.8(15) . . . . ?
C17 Ir1 N6 C7 -178.7(17) . . . . ?
C28 Ir1 N6 C7 -89.8(16) . . . . ?
N7 Ir1 N6 C7 -124(5) . . . . ?
N1 Ir1 N6 C7 10.4(16) . . . . ?
N5 Ir1 N6 C7 85.8(16) . . . . ?
C17 Ir1 N6 C11 0.7(14) . . . . ?
C28 Ir1 N6 C11 89.6(14) . . . . ?
N7 Ir1 N6 C11 55(5) . . . . ?
N1 Ir1 N6 C11 -170.2(13) . . . . ?
N5 Ir1 N6 C11 -94.8(14) . . . . ?
C11 N6 C7 C8 0(3) . . . . ?
Ir1 N6 C7 C8 179.3(16) . . . . ?
N6 C7 C8 C9 1(4) . . . . ?
C7 C8 C9 C10 -1(4) . . . . ?
C8 C9 C10 C11 0(4) . . . . ?
C9 C10 C11 N6 1(4) . . . . ?
C9 C10 C11 C12 -179(2) . . . . ?
C7 N6 C11 C10 -1(3) . . . . ?
Ir1 N6 C11 C10 179.9(17) . . . . ?
C7 N6 C11 C12 178.8(17) . . . . ?
Ir1 N6 C11 C12 -1(2) . . . . ?
C10 C11 C12 C13 -2(4) . . . . ?
N6 C11 C12 C13 178.7(19) . . . . ?
C10 C11 C12 C17 180(2) . . . . ?
N6 C11 C12 C17 0(3) . . . . ?
C17 C12 C13 C14 -1(3) . . . . ?
C11 C12 C13 C14 -179(2) . . . . ?
C12 C13 C14 C15 3(3) . . . . ?
C13 C14 C15 C16 -3(3) . . . . ?
C14 C15 C16 C17 0(3) . . . . ?
C13 C12 C17 C16 -2(3) . . . . ?
C11 C12 C17 C16 176.6(18) . . . . ?
C13 C12 C17 Ir1 -178.1(16) . . . . ?
C11 C12 C17 Ir1 0(2) . . . . ?
C15 C16 C17 C12 2(3) . . . . ?
C15 C16 C17 Ir1 178.2(16) . . . . ?
C28 Ir1 C17 C12 -94.7(16) . . . . ?
N6 Ir1 C17 C12 -0.5(15) . . . . ?
N7 Ir1 C17 C12 -174.7(15) . . . . ?
N1 Ir1 C17 C12 65(5) . . . . ?
N5 Ir1 C17 C12 87.3(15) . . . . ?
C28 Ir1 C17 C16 89.4(18) . . . . ?
N6 Ir1 C17 C16 -176.4(18) . . . . ?
N7 Ir1 C17 C16 9.4(18) . . . . ?
N1 Ir1 C17 C16 -111(4) . . . . ?
N5 Ir1 C17 C16 -88.6(17) . . . . ?
C17 Ir1 N7 C18 -87.4(18) . . . . ?
C28 Ir1 N7 C18 -176.0(18) . . . . ?
N6 Ir1 N7 C18 -141(4) . . . . ?
N1 Ir1 N7 C18 84.0(17) . . . . ?
N5 Ir1 N7 C18 8.6(18) . . . . ?
C17 Ir1 N7 C22 89.6(14) . . . . ?
C28 Ir1 N7 C22 1.0(13) . . . . ?
N6 Ir1 N7 C22 36(6) . . . . ?
N1 Ir1 N7 C22 -99.0(14) . . . . ?
N5 Ir1 N7 C22 -174.4(13) . . . . ?
C22 N7 C18 C19 2(3) . . . . ?
Ir1 N7 C18 C19 179.2(17) . . . . ?
N7 C18 C19 C20 -2(4) . . . . ?
C18 C19 C20 C21 0(4) . . . . ?
C19 C20 C21 C22 1(4) . . . . ?
C20 C21 C22 N7 0(3) . . . . ?
C20 C21 C22 C23 -178(2) . . . . ?
C18 N7 C22 C21 -1(3) . . . . ?
Ir1 N7 C22 C21 -178.5(16) . . . . ?
C18 N7 C22 C23 176.4(18) . . . . ?
Ir1 N7 C22 C23 -1(2) . . . . ?
C21 C22 C23 C24 -1(3) . . . . ?
N7 C22 C23 C24 -179(2) . . . . ?
C21 C22 C23 C28 178(2) . . . . ?
N7 C22 C23 C28 0(2) . . . . ?
C28 C23 C24 C25 -2(3) . . . . ?
C22 C23 C24 C25 177(2) . . . . ?
C23 C24 C25 C26 1(3) . . . . ?
C24 C25 C26 C27 1(3) . . . . ?
C25 C26 C27 C28 -2(3) . . . . ?
C26 C27 C28 C23 1(3) . . . . ?
C26 C27 C28 Ir1 -177.7(15) . . . . ?
C24 C23 C28 C27 1(3) . . . . ?
C22 C23 C28 C27 -177.6(17) . . . . ?
C24 C23 C28 Ir1 179.4(17) . . . . ?
C22 C23 C28 Ir1 1(2) . . . . ?
C17 Ir1 C28 C27 80.9(18) . . . . ?
N6 Ir1 C28 C27 1.3(18) . . . . ?
N7 Ir1 C28 C27 177.2(18) . . . . ?
N1 Ir1 C28 C27 -95.5(17) . . . . ?
N5 Ir1 C28 C27 -122(8) . . . . ?
C17 Ir1 C28 C23 -97.3(16) . . . . ?
N6 Ir1 C28 C23 -177.0(15) . . . . ?
N7 Ir1 C28 C23 -1.0(14) . . . . ?
N1 Ir1 C28 C23 86.2(15) . . . . ?
N5 Ir1 C28 C23 60(9) . . . . ?
